data_9003355
loop_
_publ_author_name
'Simoncic, P.'
'Armbruster, T.'

_publ_section_title
;Peculiarity and defect structure of the natural and synthetic zeolite
 mordenite: A single-crystal X-ray study Sample: synthetic
;
_journal_name_full 'American Mineralogist'
_journal_page_first 421
_journal_page_last 431
_journal_volume 89
_journal_year 2004
_chemical_formula_sum 'Al1.5 H30 Na1.37 O28.86 Si10.5'
_chemical_name_mineral Mordenite
_space_group_IT_number 36
_symmetry_space_group_name_Hall 'C 2c -2'
_symmetry_space_group_name_H-M 'C m c 21'
_cell_angle_alpha 90
_cell_angle_beta 90
_cell_angle_gamma 90
_cell_formula_units_Z 4
_cell_length_a 18.131
_cell_length_b 20.507
_cell_length_c 7.5221
_cell_volume 2796.810
_database_code_amcsd 0003444
_exptl_crystal_density_diffrn 2.040
_cod_original_formula_sum 'Na1.37 Si10.5 Al1.5 O28.86 H30'
_cod_database_code 9003355

loop_
_space_group_symop_operation_xyz
x,y,z
1/2+x,1/2+y,z
x,-y,1/2+z
1/2+x,1/2-y,1/2+z
-x,y,z
1/2-x,1/2+y,z
-x,-y,1/2+z
1/2-x,1/2-y,1/2+z

loop_
_atom_site_aniso_label
_atom_site_aniso_U_11
_atom_site_aniso_U_22
_atom_site_aniso_U_33
_atom_site_aniso_U_12
_atom_site_aniso_U_13
_atom_site_aniso_U_23
SiT1 0.01870 0.01260 0.01070 0.00170 0.00170 0.00130
AlT1 0.01870 0.01260 0.01070 0.00170 0.00170 0.00130
SiT1* 0.01870 0.01260 0.01070 0.00170 0.00170 0.00130
AlT1* 0.01870 0.01260 0.01070 0.00170 0.00170 0.00130
SiT2 0.01740 0.01490 0.01170 0.00330 0.00070 -0.00110
AlT2 0.01740 0.01490 0.01170 0.00330 0.00070 -0.00110
SiT2* 0.01740 0.01490 0.01170 0.00330 0.00070 -0.00110
AlT2* 0.01740 0.01490 0.01170 0.00330 0.00070 -0.00110
SiT3 0.01080 0.01320 0.01230 -0.00160 0.00000 0.00000
AlT3 0.01080 0.01320 0.01230 -0.00160 0.00000 0.00000
SiT4 0.01020 0.01300 0.01450 0.00120 0.00000 0.00000
AlT4 0.01020 0.01300 0.01450 0.00120 0.00000 0.00000
O1 0.03050 0.05230 0.02420 -0.00860 -0.00940 -0.00720
O1* 0.03050 0.05230 0.02420 -0.00860 -0.00940 -0.00720
O2 0.02820 0.04320 0.02520 -0.00230 -0.00930 0.00870
O2* 0.02820 0.04320 0.02520 -0.00230 -0.00930 0.00870
O3 0.05020 0.03320 0.04720 0.02290 -0.00720 0.00630
O3* 0.05020 0.03320 0.04720 0.02290 -0.00720 0.00630
O4 0.03500 0.01460 0.07600 0.00300 0.02100 0.01700
O5 0.04400 0.06100 0.01500 0.01900 -0.01600 -0.01700
O6 0.04000 0.04100 0.01180 -0.00710 0.00000 0.00000
O7 0.03330 0.01930 0.03820 0.00000 0.00000 -0.00610
O9 0.01490 0.03300 0.03800 0.00000 0.00000 0.01900
O10 0.01270 0.03100 0.04200 0.00000 0.00000 0.00000
Wat1(8MRb) 0.06200 0.09700 0.07800 0.00000 0.00000 -0.04200

loop_
_atom_site_label
_atom_site_fract_x
_atom_site_fract_y
_atom_site_fract_z
_atom_site_occupancy
_atom_site_U_iso_or_equiv
_atom_site_type_symbol
_atom_site_attached_hydrogens
Na1(8MRc) 0.01180 -0.50730 0.51040 0.29000 0.02913 Na 0
Na2(12MRc) 0.00000 0.00800 -0.22900 0.09000 0.04179 Na 0
Na3(12MRc) 0.00000 0.20100 0.77400 0.26000 0.12501 Na 0
Na4a(12MRc) 0.00000 0.07200 0.49500 0.21000 0.12501 Na 0
Na4b(12MRc) 0.00000 0.08000 0.01900 0.23000 0.12501 Na 0
SiT1 0.30243 0.07270 0.04241 0.84700 0.01401 Si 0
AlT1 0.30243 0.07270 0.04241 0.12100 0.01401 Al 0
SiT1* -0.30243 -0.07270 -0.04241 0.84700 0.01401 Si 0
AlT1* -0.30243 -0.07270 -0.04241 0.12100 0.01401 Al 0
SiT2 0.30335 0.30941 0.04531 0.84700 0.01467 Si 0
AlT2 0.30335 0.30941 0.04531 0.12100 0.01467 Al 0
SiT2* -0.30335 -0.30941 -0.04531 0.84700 0.01467 Si 0
AlT2* -0.30335 -0.30941 -0.04531 0.12100 0.01467 Al 0
SiT3 0.08689 0.38261 0.25000 0.84700 0.01210 Si 0
AlT3 0.08689 0.38261 0.25000 0.12100 0.01210 Al 0
SiT4 0.08638 0.22709 0.25000 0.84700 0.01254 Si 0
AlT4 0.08638 0.22709 0.25000 0.12100 0.01254 Al 0
SiT1B 0.30243 0.07270 -0.04241 0.02800 0.03002 Si 0
AlT1B 0.30243 0.07270 -0.04241 0.00400 0.03002 Al 0
SiT1B* -0.30243 -0.07270 0.04241 0.02800 0.03002 Si 0
AlT1B* -0.30243 -0.07270 0.04241 0.00400 0.03002 Al 0
SiT2B -0.30335 -0.30941 0.04531 0.02800 0.03002 Si 0
AlT2B -0.30335 -0.30941 0.04531 0.00400 0.03002 Al 0
SiT2B* 0.30335 0.30941 -0.04531 0.02800 0.03002 Si 0
AlT2B* 0.30335 0.30941 -0.04531 0.00400 0.03002 Al 0
SiT3B 0.08689 0.38261 0.75000 0.02800 0.03002 Si 0
AlT3B 0.08689 0.38261 0.75000 0.00400 0.03002 Al 0
SiT4B 0.08638 0.22709 0.75000 0.02800 0.03002 Si 0
AlT4B 0.08638 0.22709 0.75000 0.00400 0.03002 Al 0
O1 0.12280 0.41515 0.42840 0.96800 0.03572 O 0
O1* -0.12280 -0.41515 -0.42840 0.96800 0.03572 O 0
O2 0.12248 0.19422 0.42660 0.96800 0.03217 O 0
O2* -0.12248 -0.19422 -0.42660 0.96800 0.03217 O 0
O3 -0.23715 -0.12207 -0.98870 0.96800 0.04357 O 0
O3* 0.23715 0.12207 0.98870 0.96800 0.04357 O 0
O4 0.09830 0.30462 0.24800 0.96800 0.04167 O 0
O5 0.17000 0.19370 0.75000 0.96800 0.04015 O 0
O6 0.17500 0.42050 0.75000 0.96800 0.03116 O 0
O7 0.27080 0.00000 0.00000 0.96800 0.03027 O 0
O8a 0.24010 0.26020 0.53200 0.25000 0.02102 O 0
O8b -0.24010 -0.26020 -0.53200 0.25000 0.02102 O 0
O8c 0.24460 0.25210 0.48000 0.25000 0.02102 O 0
O8d -0.24460 -0.25210 -0.48000 0.25000 0.02102 O 0
O9 0.00000 0.40340 0.25000 0.96800 0.02837 O 0
O10 0.00000 0.20690 0.25000 0.96800 0.02837 O 0
O1B 0.12280 0.41515 -0.42840 0.03200 0.03002 O 0
O1B* -0.12280 -0.41515 0.42840 0.03200 0.03002 O 0
O2B 0.12248 0.19422 -0.42660 0.03200 0.03002 O 0
O2B* -0.12248 -0.19422 0.42660 0.03200 0.03002 O 0
O3B -0.23715 -0.12207 0.98870 0.03200 0.03002 O 0
O3B* 0.23715 0.12207 -0.98870 0.03200 0.03002 O 0
O4B 0.09830 0.30462 -0.24800 0.03200 0.03002 O 0
O5B 0.17000 0.19370 0.25000 0.03200 0.03002 O 0
O6B 0.17500 0.42050 0.25000 0.03200 0.03002 O 0
O7B 0.27080 0.00000 0.50000 0.03200 0.03002 O 0
O9B 0.00000 0.40340 0.75000 0.03200 0.03002 O 0
O10B 0.00000 0.20690 0.75000 0.03200 0.03002 O 0
Wat1(8MRb) 0.00000 0.43440 0.75400 1.00000 0.07852 O 2
Wat2(12MRc) 0.12800 -0.01510 0.22200 0.31000 0.10005 O 2
Wat3(12MRc) 0.50000 0.33200 0.26900 0.40000 0.10005 O 2
Wat4(12MRc) 0.11100 -0.01900 0.01800 0.22000 0.10005 O 2
Wat5(12MRc) 0.10300 -0.04000 0.35400 0.27000 0.10005 O 2
Wat6(8MRb) 0.50000 0.22300 0.30200 0.32000 0.10005 O 2
Wat7(12MRc) 0.50000 0.38300 0.37900 0.22000 0.10005 O 2
Wat8(8MRb) 0.45500 0.19000 0.19500 0.24000 0.10005 O 2
Wat9(12MRc) 0.50000 0.32100 0.12800 0.20000 0.10005 O 2
Wat10(12MRc) 0.50000 0.44700 -0.20500 0.18000 0.10005 O 2
Wat11(12MRc) 0.50000 0.38800 0.01700 0.46000 0.10005 O 2

loop_
_cod_changelog_entry_id
_cod_changelog_entry_author
_cod_changelog_entry_date
_cod_changelog_entry_text
1
;cod-tools version 3.8.0
Id: cif_guess_AMCSD_atom_types 9581 2023-05-17 12:35:41Z saulius
;
2023-05-23T09:19:25+03:00
;Derived atom types and hydrogen counts
from atom names that follow the AMCSD naming convention
(Wat == water, O-H == hydroxyl).
;
2
;cod-tools version 3.10.1
Id: cif_fix_AMCSD_aniso_labels 10200 2024-08-01 14:09:44Z saulius
;
2024-08-02T12:20:25+03:00
;Changed the following '_atom_site_aniso_label' values:
'SiT1'' -> 'SiT1*'
'AlT1'' -> 'AlT1*'
'SiT2'' -> 'SiT2*'
'AlT2'' -> 'AlT2*'
'O1'' -> 'O1*'
'O2'' -> 'O2*'
'O3'' -> 'O3*'
;

loop_
_cod_related_entry_id
_cod_related_entry_database
_cod_related_entry_code
1 AMCSD 0003444
